data_4083678
loop_
_publ_author_name
'Pi, Chengfu'
'Zhang, Zhengxing'
'Pang, Zhen'
'Zhang, Jie'
'Luo, Jun'
'Chen, Zhenxia'
'Weng, Linhong'
'Zhou, Xigeng'

_publ_section_title
;
 Multiple N&#x2212;H Bond Activation:&#x00A0; Synthesis and Reactivity of
 Functionalized Primary Amido Ytterbium Complexes
;
_journal_issue 8
_journal_name_full Organometallics
_journal_page_first 1934
_journal_paper_doi 10.1021/om061094+
_journal_volume 26
_journal_year 2007
_chemical_formula_sum 'C30 H30 N4 Yb2'
_chemical_formula_weight 792.66
_chemical_name_systematic
; 
 ? 
;
_space_group_IT_number 43
_symmetry_cell_setting orthorhombic
_symmetry_space_group_name_Hall 'F 2 -2d'
_symmetry_space_group_name_H-M 'F d d 2'
_atom_sites_solution_hydrogens geom
_atom_sites_solution_primary direct
_atom_sites_solution_secondary difmap
_audit_creation_method SHELXL-97
_cell_angle_alpha 90.00
_cell_angle_beta 90.00
_cell_angle_gamma 90.00
_cell_formula_units_Z 8
_cell_length_a 40.03(2)
_cell_length_b 10.439(6)
_cell_length_c 13.111(8)
_cell_measurement_reflns_used 929
_cell_measurement_temperature 293(2)
_cell_measurement_theta_max 25.220
_cell_measurement_theta_min 2.545
_cell_volume 5479(5)
_computing_cell_refinement 'Bruker SMART'
_computing_data_collection 'Bruker SMART'
_computing_data_reduction 'Bruker SHELXTL'
_computing_molecular_graphics 'Bruker SHELXTL'
_computing_publication_material 'Bruker SHELXTL'
_computing_structure_refinement 'SHELXL-97 (Sheldrick, 1997)'
_computing_structure_solution 'SHELXS-97 (Sheldrick, 1990)'
_diffrn_ambient_temperature 293(2)
_diffrn_measured_fraction_theta_full 1.000
_diffrn_measured_fraction_theta_max 1.000
_diffrn_measurement_device_type 'CCD area detector'
_diffrn_measurement_method 'phi and omega scans'
_diffrn_radiation_monochromator graphite
_diffrn_radiation_source 'fine-focus sealed tube'
_diffrn_radiation_type MoK\a
_diffrn_radiation_wavelength 0.71073
_diffrn_reflns_av_R_equivalents 0.0856
_diffrn_reflns_av_sigmaI/netI 0.0697
_diffrn_reflns_limit_h_max 29
_diffrn_reflns_limit_h_min -47
_diffrn_reflns_limit_k_max 12
_diffrn_reflns_limit_k_min -11
_diffrn_reflns_limit_l_max 15
_diffrn_reflns_limit_l_min -15
_diffrn_reflns_number 5557
_diffrn_reflns_theta_full 25.00
_diffrn_reflns_theta_max 25.00
_diffrn_reflns_theta_min 2.03
_diffrn_standards_decay_% 9.94
_exptl_absorpt_coefficient_mu 6.810
_exptl_absorpt_correction_T_max 0.4282
_exptl_absorpt_correction_T_min 0.3429
_exptl_absorpt_correction_type multi-scan
_exptl_absorpt_process_details sadabs
_exptl_crystal_density_diffrn 1.922
_exptl_crystal_density_method 'not measured'
_exptl_crystal_F_000 3024
_exptl_crystal_size_max 0.20
_exptl_crystal_size_mid 0.18
_exptl_crystal_size_min 0.15
_refine_diff_density_max 2.632
_refine_diff_density_min -1.293
_refine_diff_density_rms 0.226
_refine_ls_abs_structure_details 'Flack H D (1983), Acta Cryst. A39, 876-881'
_refine_ls_abs_structure_Flack 0.06(5)
_refine_ls_extinction_method none
_refine_ls_goodness_of_fit_ref 1.027
_refine_ls_hydrogen_treatment constr
_refine_ls_matrix_type full
_refine_ls_number_parameters 160
_refine_ls_number_reflns 2372
_refine_ls_number_restraints 61
_refine_ls_restrained_S_all 1.017
_refine_ls_R_factor_all 0.0598
_refine_ls_R_factor_gt 0.0551
_refine_ls_shift/su_max 0.000
_refine_ls_shift/su_mean 0.000
_refine_ls_structure_factor_coef Fsqd
_refine_ls_weighting_details 'calc w=1/[\s^2^(Fo^2^)+(0.0911P)^2^+0.0000P] where P=(Fo^2^+2Fc^2^)/3'
_refine_ls_weighting_scheme calc
_refine_ls_wR_factor_gt 0.1343
_refine_ls_wR_factor_ref 0.1364
_reflns_number_gt 2156
_reflns_number_total 2372
_reflns_threshold_expression >2sigma(I)
_cod_data_source_file om061094%2Bsi20070130_070914.cif
_cod_data_source_block f60829c
_cod_depositor_comments
;
The following automatic conversions were performed:

'_symmetry_cell_setting' value 'Orthorhombic' changed to
'orthorhombic' according to
/usr/data/users/saulius/automatic-downloads/retrospective/ACS/lib/dictionaries/cif_core.dic
dictionary named 'cif_core.dic' version 2.4.2 from 2011-04-26.

Automatic conversion script
Id: cif_fix_values 2281 2013-09-26 08:29:07Z andrius 
;
_cod_original_sg_symbol_H-M Fdd2
_cod_database_code 4083678

loop_
_symmetry_equiv_pos_as_xyz
'x, y, z'
'-x, -y, z'
'x+1/4, -y+1/4, z+1/4'
'-x+1/4, y+1/4, z+1/4'
'x, y+1/2, z+1/2'
'-x, -y+1/2, z+1/2'
'x+1/4, -y+3/4, z+3/4'
'-x+1/4, y+3/4, z+3/4'
'x+1/2, y, z+1/2'
'-x+1/2, -y, z+1/2'
'x+3/4, -y+1/4, z+3/4'
'-x+3/4, y+1/4, z+3/4'
'x+1/2, y+1/2, z'
'-x+1/2, -y+1/2, z'
'x+3/4, -y+3/4, z+1/4'
'-x+3/4, y+3/4, z+1/4'

loop_
_atom_site_label
_atom_site_type_symbol
_atom_site_fract_x
_atom_site_fract_y
_atom_site_fract_z
_atom_site_U_iso_or_equiv
_atom_site_adp_type
_atom_site_occupancy
_atom_site_symmetry_multiplicity
_atom_site_calc_flag
_atom_site_refinement_flags
_atom_site_disorder_assembly
_atom_site_disorder_group
Yb1 Yb 0.040582(11) 0.41320(5) 0.35147(19) 0.0384(2) Uani 1 1 d . . .
N2 N 0.06253(15) 0.6169(6) 0.3020(5) 0.051(3) Uani 1 1 d G A .
C11 C 0.04387(18) 0.6885(7) 0.3673(6) 0.048(4) Uani 1 1 d G . .
C12 C 0.0529(2) 0.8114(8) 0.3881(8) 0.082(7) Uani 1 1 d G A .
H12A H 0.0401 0.8604 0.4328 0.099 Uiso 1 1 calc R . .
C13 C 0.0805(2) 0.8627(9) 0.3437(9) 0.086(7) Uani 1 1 d G . .
H13A H 0.0866 0.9467 0.3579 0.103 Uiso 1 1 calc R A .
C14 C 0.0992(2) 0.7910(9) 0.2784(8) 0.114(11) Uani 1 1 d G A .
H14A H 0.1181 0.8261 0.2480 0.137 Uiso 1 1 calc R . .
C15 C 0.09017(19) 0.6681(8) 0.2575(6) 0.068(6) Uani 1 1 d G . .
H15A H 0.1029 0.6191 0.2129 0.082 Uiso 1 1 calc R A .
C1 C 0.0988(3) 0.3605(9) 0.4438(10) 0.034(11) Uani 0.37(5) 1 d PGU A 1
H1A H 0.1206 0.3540 0.4101 0.040 Uiso 0.37(5) 1 calc PR A 1
C2 C 0.0760(4) 0.2561(10) 0.4612(10) 0.038(12) Uani 0.37(5) 1 d PGU A 1
H2A H 0.0803 0.1661 0.4446 0.046 Uiso 0.37(5) 1 calc PR A 1
C3 C 0.0496(5) 0.3016(11) 0.5264(9) 0.055(15) Uani 0.37(5) 1 d PGU A 1
H3A H 0.0332 0.2474 0.5614 0.066 Uiso 0.37(5) 1 calc PR A 1
C4 C 0.0561(4) 0.4340(11) 0.5494(8) 0.054(16) Uani 0.37(5) 1 d PGU A 1
H4A H 0.0441 0.4859 0.5997 0.065 Uiso 0.37(5) 1 calc PR A 1
C5 C 0.0865(4) 0.4705(9) 0.4984(8) 0.033(11) Uani 0.37(5) 1 d PGU A 1
H5A H 0.0981 0.5524 0.5061 0.039 Uiso 0.37(5) 1 calc PR A 1
C6 C 0.0272(3) 0.2221(10) 0.2242(9) 0.091(8) Uani 1 1 d G . .
H6A H 0.0141 0.1455 0.2409 0.109 Uiso 1 1 calc R A .
C7 C 0.0618(3) 0.2302(10) 0.2252(9) 0.083(7) Uani 1 1 d G A .
H7A H 0.0771 0.1605 0.2433 0.100 Uiso 1 1 calc R . .
C8 C 0.0709(2) 0.3445(9) 0.1789(7) 0.085(8) Uani 1 1 d G . .
H8A H 0.0936 0.3686 0.1588 0.102 Uiso 1 1 calc R A .
C9 C 0.0419(3) 0.4072(9) 0.1491(6) 0.083(9) Uani 1 1 d G A .
H9A H 0.0408 0.4821 0.1042 0.100 Uiso 1 1 calc R . .
C10 C 0.0148(3) 0.3315(10) 0.1771(9) 0.087(8) Uani 1 1 d G A .
H10A H -0.0083 0.3443 0.1549 0.104 Uiso 1 1 calc R . .
N1 N 0.0157(3) 0.6214(12) 0.3996(10) 0.041(3) Uani 1 1 d . . .
H1B H 0.0160 0.6242 0.4690 0.049 Uiso 1 1 calc R . .
C1A C 0.0954(6) 0.417(2) 0.457(2) 0.085(13) Uani 0.63(5) 1 d PGU A 2
H1AA H 0.1159 0.4626 0.4385 0.102 Uiso 0.63(5) 1 calc PR A 2
C2A C 0.0710(6) 0.462(2) 0.5207(19) 0.056(9) Uani 0.63(5) 1 d PGU A 2
H2AA H 0.0713 0.5456 0.5552 0.068 Uiso 0.63(5) 1 calc PR A 2
C3A C 0.0500(6) 0.363(2) 0.5437(19) 0.057(9) Uani 0.63(5) 1 d PGU A 2
H3AA H 0.0327 0.3641 0.5966 0.069 Uiso 0.63(5) 1 calc PR A 2
C4A C 0.0615(7) 0.256(2) 0.494(2) 0.087(13) Uani 0.63(5) 1 d PGU A 2
H4AA H 0.0534 0.1685 0.5054 0.105 Uiso 0.63(5) 1 calc PR A 2
C5A C 0.0895(6) 0.289(2) 0.441(2) 0.064(10) Uani 0.63(5) 1 d PGU A 2
H5AA H 0.1048 0.2294 0.4076 0.076 Uiso 0.63(5) 1 calc PR A 2

loop_
_atom_site_aniso_label
_atom_site_aniso_U_11
_atom_site_aniso_U_22
_atom_site_aniso_U_33
_atom_site_aniso_U_23
_atom_site_aniso_U_13
_atom_site_aniso_U_12
Yb1 0.0341(3) 0.0367(3) 0.0445(3) 0.0034(3) 0.0011(3) 0.0043(2)
N2 0.050(7) 0.051(8) 0.052(8) 0.001(6) 0.012(6) -0.004(6)
C11 0.055(8) 0.024(6) 0.065(12) 0.001(7) -0.004(8) 0.001(5)
C12 0.057(11) 0.089(15) 0.101(18) -0.023(12) -0.023(11) 0.009(11)
C13 0.069(12) 0.056(10) 0.13(2) 0.018(16) -0.037(16) -0.032(9)
C14 0.078(16) 0.14(3) 0.12(2) 0.07(2) -0.015(16) -0.046(17)
C15 0.053(10) 0.064(12) 0.089(15) 0.021(10) 0.002(10) -0.010(8)
C1 0.039(17) 0.024(18) 0.038(17) 0.006(13) -0.024(13) 0.007(13)
C2 0.025(17) 0.038(17) 0.052(19) 0.014(14) -0.007(14) -0.010(13)
C3 0.050(19) 0.05(2) 0.07(2) 0.001(17) -0.008(16) -0.001(16)
C4 0.05(2) 0.06(2) 0.05(2) -0.009(16) 0.012(16) 0.012(17)
C5 0.023(16) 0.035(17) 0.040(18) 0.009(14) -0.009(13) -0.018(13)
C6 0.099(16) 0.059(14) 0.11(2) -0.047(14) 0.030(15) -0.015(12)
C7 0.068(14) 0.060(13) 0.12(2) -0.038(14) 0.024(13) 0.010(10)
C8 0.078(15) 0.10(2) 0.078(15) -0.043(13) 0.039(12) 0.000(12)
C9 0.12(3) 0.09(2) 0.037(11) -0.021(10) -0.020(11) 0.017(14)
C10 0.080(15) 0.11(2) 0.074(15) -0.049(14) -0.014(12) 0.030(13)
N1 0.047(7) 0.039(7) 0.037(6) -0.006(5) 0.007(5) -0.005(5)
C1A 0.070(17) 0.09(2) 0.10(2) -0.009(16) 0.007(15) 0.005(15)
C2A 0.050(15) 0.067(14) 0.052(14) 0.028(12) -0.015(12) -0.011(12)
C3A 0.056(13) 0.059(18) 0.056(14) -0.009(13) -0.025(11) 0.005(13)
C4A 0.10(2) 0.083(19) 0.075(18) 0.012(15) 0.003(16) 0.007(16)
C5A 0.051(15) 0.077(18) 0.063(15) 0.002(14) 0.013(12) 0.016(14)

loop_
_atom_type_symbol
_atom_type_description
_atom_type_scat_dispersion_real
_atom_type_scat_dispersion_imag
_atom_type_scat_source
C C 0.0033 0.0016 'International Tables Vol C Tables 4.2.6.8 and 6.1.1.4'
H H 0.0000 0.0000 'International Tables Vol C Tables 4.2.6.8 and 6.1.1.4'
N N 0.0061 0.0033 'International Tables Vol C Tables 4.2.6.8 and 6.1.1.4'
Yb Yb -0.3850 5.5486 'International Tables Vol C Tables 4.2.6.8 and 6.1.1.4'

loop_
_geom_angle_atom_site_label_1
_geom_angle_atom_site_label_2
_geom_angle_atom_site_label_3
_geom_angle
_geom_angle_site_symmetry_1
_geom_angle_site_symmetry_3
N1 Yb1 N2 123.9(3) 2_565 .
N1 Yb1 N1 71.5(5) 2_565 .
N2 Yb1 N1 55.6(3) . .
N1 Yb1 C2A 104.5(6) 2_565 .
N2 Yb1 C2A 83.3(5) . .
N1 Yb1 C2A 78.2(6) . .
N1 Yb1 C1A 131.6(6) 2_565 .
N2 Yb1 C1A 79.7(6) . .
N1 Yb1 C1A 101.0(6) . .
C2A Yb1 C1A 30.6(5) . .
N1 Yb1 C3 80.2(5) 2_565 .
N2 Yb1 C3 126.0(3) . .
N1 Yb1 C3 103.0(4) . .
C2A Yb1 C3 42.7(5) . .
C1A Yb1 C3 54.3(6) . .
N1 Yb1 C2 106.0(5) 2_565 .
N2 Yb1 C2 120.7(3) . .
N1 Yb1 C2 129.2(4) . .
C2A Yb1 C2 52.6(6) . .
C1A Yb1 C2 41.7(6) . .
C3 Yb1 C2 32.12(11) . .
N1 Yb1 C3A 81.3(6) 2_565 .
N2 Yb1 C3A 112.9(5) . .
N1 Yb1 C3A 89.3(6) . .
C2A Yb1 C3A 30.6(4) . .
C1A Yb1 C3A 50.4(7) . .
C3 Yb1 C3A 15.0(5) . .
C2 Yb1 C3A 42.1(6) . .
N1 Yb1 C5A 121.1(6) 2_565 .
N2 Yb1 C5A 106.6(6) . .
N1 Yb1 C5A 128.3(7) . .
C2A Yb1 C5A 50.3(7) . .
C1A Yb1 C5A 30.4(5) . .
C3 Yb1 C5A 43.9(6) . .
C2 Yb1 C5A 15.3(6) . .
C3A Yb1 C5A 50.1(7) . .
N1 Yb1 C4A 91.0(6) 2_565 .
N2 Yb1 C4A 129.2(6) . .
N1 Yb1 C4A 119.6(6) . .
C2A Yb1 C4A 50.3(7) . .
C1A Yb1 C4A 50.1(7) . .
C3 Yb1 C4A 17.4(6) . .
C2 Yb1 C4A 16.0(6) . .
C3A Yb1 C4A 30.3(5) . .
C5A Yb1 C4A 30.2(5) . .
N1 Yb1 C10 79.1(4) 2_565 .
N2 Yb1 C10 101.3(3) . .
N1 Yb1 C10 110.3(4) . .
C2A Yb1 C10 171.5(6) . .
C1A Yb1 C10 142.6(6) . .
C3 Yb1 C10 132.2(3) . .
C2 Yb1 C10 119.1(3) . .
C3A Yb1 C10 145.9(5) . .
C5A Yb1 C10 121.2(6) . .
C4A Yb1 C10 122.6(6) . .
N1 Yb1 C9 106.3(4) 2_565 .
N2 Yb1 C9 75.1(2) . .
N1 Yb1 C9 106.5(4) . .
C2A Yb1 C9 148.7(5) . .
C1A Yb1 C9 121.2(6) . .
C3 Yb1 C9 150.4(3) . .
C2 Yb1 C9 121.8(3) . .
C3A Yb1 C9 163.9(6) . .
C5A Yb1 C9 114.9(6) . .
C4A Yb1 C9 133.8(6) . .
C10 Yb1 C9 30.36(9) . .
C15 N2 C11 120.0 . .
C15 N2 Yb1 139.94(19) . .
C11 N2 Yb1 96.67(19) . .
C12 C11 N2 120.0 . .
C12 C11 N1 128.9(6) . .
N2 C11 N1 111.0(6) . .
C12 C11 Yb1 165.09(18) . .
N2 C11 Yb1 55.39(16) . .
N1 C11 Yb1 58.9(6) . .
C11 C12 C13 120.0 . .
C14 C13 C12 120.0 . .
C13 C14 C15 120.0 . .
N2 C15 C14 120.0 . .
C5 C1 C2 108.0 . .
C5 C1 Yb1 76.34(15) . .
C2 C1 Yb1 71.11(16) . .
C3 C2 C1 108.0 . .
C3 C2 Yb1 73.83(18) . .
C1 C2 Yb1 77.33(17) . .
C2 C3 C4 108.0 . .
C2 C3 Yb1 74.04(18) . .
C4 C3 Yb1 77.23(15) . .
C3 C4 C5 108.0 . .
C3 C4 Yb1 71.16(16) . .
C5 C4 Yb1 76.51(18) . .
C4 C5 C1 108.0 . .
C4 C5 Yb1 72.64(17) . .
C1 C5 Yb1 72.83(16) . .
C7 C6 C10 108.0 . .
C7 C6 Yb1 75.29(18) . .
C10 C6 Yb1 74.54(19) . .
C6 C7 C8 108.0 . .
C6 C7 Yb1 74.47(18) . .
C8 C7 Yb1 74.87(18) . .
C7 C8 C9 108.0 . .
C7 C8 Yb1 74.94(16) . .
C9 C8 Yb1 74.4(2) . .
C8 C9 C10 108.0 . .
C8 C9 Yb1 75.31(19) . .
C10 C9 Yb1 74.60(17) . .
C6 C10 C9 108.0 . .
C6 C10 Yb1 75.11(17) . .
C9 C10 Yb1 75.05(17) . .
C11 N1 Yb1 139.9(9) . 2_565
C11 N1 Yb1 92.3(7) . .
Yb1 N1 Yb1 100.4(4) 2_565 .
C5A C1A C2A 108.0 . .
C5A C1A Yb1 75.9(11) . .
C2A C1A Yb1 74.1(10) . .
C1A C2A C3A 108.0 . .
C1A C2A Yb1 75.2(11) . .
C3A C2A Yb1 75.5(11) . .
C2A C3A C4A 108.0 . .
C2A C3A Yb1 73.9(11) . .
C4A C3A Yb1 75.9(10) . .
C5A C4A C3A 108.0 . .
C5A C4A Yb1 74.8(11) . .
C3A C4A Yb1 73.8(9) . .
C4A C5A C1A 108.0 . .
C4A C5A Yb1 75.1(11) . .
C1A C5A Yb1 73.7(10) . .

loop_
_geom_bond_atom_site_label_1
_geom_bond_atom_site_label_2
_geom_bond_distance
_geom_bond_site_symmetry_2
Yb1 N1 2.369(12) 2_565
Yb1 N2 2.390(6) .
Yb1 N1 2.472(13) .
Yb1 C2A 2.58(2) .
Yb1 C1A 2.60(3) .
Yb1 C3 2.598(12) .
Yb1 C2 2.601(12) .
Yb1 C3A 2.60(2) .
Yb1 C5A 2.62(3) .
Yb1 C4A 2.63(3) .
Yb1 C10 2.649(10) .
Yb1 C9 2.655(8) .
N2 C15 1.360(3) .
N2 C11 1.361(3) .
C11 C12 1.360(3) .
C11 N1 1.392(14) .
C12 C13 1.361(3) .
C13 C14 1.360(3) .
C14 C15 1.360(3) .
C1 C5 1.439(3) .
C1 C2 1.439(3) .
C2 C3 1.439(3) .
C3 C4 1.439(3) .
C4 C5 1.439(3) .
C6 C7 1.388(3) .
C6 C10 1.389(3) .
C7 C8 1.388(3) .
C8 C9 1.388(3) .
C9 C10 1.389(3) .
N1 Yb1 2.369(12) 2_565
C1A C5A 1.37(2) .
C1A C2A 1.37(2) .
C2A C3A 1.37(2) .
C3A C4A 1.37(2) .
C4A C5A 1.37(2) .
